data_4325470
loop_
_publ_author_name
'Yi Liu'
'Meiyi Li'
'Qiang Zhao'
'Huazhou Wu'
'Kewei Huang'
'Fuyou Li'

_publ_section_title
;
 Phosphorescent Iridium(III) Complex with an N^O Ligand as a
 Hg2+-Selective Chemodosimeter and Logic Gate
;
_journal_name_full 'Inorganic Chemistry'
_journal_page_first 5969
_journal_page_last 5977
_journal_paper_doi 10.1021/ic102481x
_journal_volume 50
_journal_year 2011
_chemical_formula_sum 'C37 H27 Ir N4 O2'
_chemical_formula_weight 751.83
_chemical_name_systematic
; 
 ? 
;
_space_group_IT_number 2
_symmetry_cell_setting triclinic
_symmetry_space_group_name_Hall '-P 1'
_symmetry_space_group_name_H-M 'P -1'
_atom_sites_solution_hydrogens geom
_atom_sites_solution_primary direct
_atom_sites_solution_secondary difmap
_audit_creation_method SHELXL-97
_cell_angle_alpha 103.388(2)
_cell_angle_beta 97.092(2)
_cell_angle_gamma 106.612(2)
_cell_formula_units_Z 2
_cell_length_a 8.9186(9)
_cell_length_b 10.4896(10)
_cell_length_c 16.9431(16)
_cell_measurement_reflns_used 5023
_cell_measurement_temperature 293(2)
_cell_measurement_theta_max 51.581
_cell_measurement_theta_min 4.868
_cell_volume 1446.7(2)
_computing_cell_refinement 'Bruker SMART'
_computing_data_collection 'Bruker SMART'
_computing_data_reduction 'Bruker SHELXTL'
_computing_molecular_graphics 'Bruker SHELXTL'
_computing_publication_material 'Bruker SHELXTL'
_computing_structure_refinement 'SHELXL-97 (Sheldrick, 1997)'
_computing_structure_solution 'SHELXS-97 (Sheldrick, 1990)'
_diffrn_ambient_temperature 293(2)
_diffrn_measured_fraction_theta_full 0.971
_diffrn_measured_fraction_theta_max 0.971
_diffrn_measurement_device_type 'CCD area detector'
_diffrn_measurement_method 'phi and omega scans'
_diffrn_radiation_monochromator graphite
_diffrn_radiation_source 'fine-focus sealed tube'
_diffrn_radiation_type MoK\a
_diffrn_radiation_wavelength 0.71073
_diffrn_reflns_av_R_equivalents 0.0258
_diffrn_reflns_av_sigmaI/netI 0.0507
_diffrn_reflns_limit_h_max 11
_diffrn_reflns_limit_h_min -11
_diffrn_reflns_limit_k_max 13
_diffrn_reflns_limit_k_min -11
_diffrn_reflns_limit_l_max 13
_diffrn_reflns_limit_l_min -21
_diffrn_reflns_number 8596
_diffrn_reflns_theta_full 27.00
_diffrn_reflns_theta_max 27.00
_diffrn_reflns_theta_min 1.26
_exptl_absorpt_coefficient_mu 4.657
_exptl_absorpt_correction_T_max 1.0000
_exptl_absorpt_correction_T_min 0.7214
_exptl_absorpt_correction_type empirical
_exptl_absorpt_process_details sadabs
_exptl_crystal_colour colorless
_exptl_crystal_density_diffrn 1.726
_exptl_crystal_description prismatic
_exptl_crystal_F_000 740
_exptl_crystal_size_max 0.428
_exptl_crystal_size_mid 0.316
_exptl_crystal_size_min 0.281
_refine_diff_density_max 2.135
_refine_diff_density_min -1.224
_refine_diff_density_rms 0.137
_refine_ls_extinction_coef 0.0065(4)
_refine_ls_extinction_expression Fc^*^=kFc[1+0.001xFc^2^\l^3^/sin(2\q)]^-1/4^
_refine_ls_extinction_method SHELXL
_refine_ls_goodness_of_fit_ref 1.036
_refine_ls_hydrogen_treatment constr
_refine_ls_matrix_type full
_refine_ls_number_parameters 399
_refine_ls_number_reflns 6140
_refine_ls_number_restraints 0
_refine_ls_restrained_S_all 1.036
_refine_ls_R_factor_all 0.0399
_refine_ls_R_factor_gt 0.0353
_refine_ls_shift/su_max 0.001
_refine_ls_shift/su_mean 0.000
_refine_ls_structure_factor_coef Fsqd
_refine_ls_weighting_details 'calc w=1/[\s^2^(Fo^2^)+(0.0426P)^2^+0.0000P] where P=(Fo^2^+2Fc^2^)/3'
_refine_ls_weighting_scheme calc
_refine_ls_wR_factor_gt 0.0785
_refine_ls_wR_factor_ref 0.0819
_reflns_number_gt 5515
_reflns_number_total 6140
_reflns_threshold_expression >2sigma(I)
_cod_data_source_file ic102481x_si_003.cif
_cod_data_source_block cd28315
_cod_database_code 4325470

loop_
_symmetry_equiv_pos_as_xyz
'x, y, z'
'-x, -y, -z'

loop_
_atom_site_label
_atom_site_type_symbol
_atom_site_fract_x
_atom_site_fract_y
_atom_site_fract_z
_atom_site_U_iso_or_equiv
_atom_site_adp_type
_atom_site_occupancy
_atom_site_symmetry_multiplicity
_atom_site_calc_flag
_atom_site_refinement_flags
Ir Ir 0.05672(2) 0.373092(18) 0.269465(11) 0.02770(8) Uani 1 1 d .
O1 O 0.2339(5) 0.5622(4) 0.3408(2) 0.0439(9) Uani 1 1 d .
O2 O 0.0189(5) 0.6712(4) 0.1353(2) 0.0462(10) Uani 1 1 d .
N1 n 0.0074(5) 0.4883(5) 0.1834(3) 0.0341(9) Uani 1 1 d .
N2 n 0.2056(5) 0.3099(4) 0.1994(2) 0.0297(9) Uani 1 1 d .
N3 n -0.1024(5) 0.4110(4) 0.3408(2) 0.0333(9) Uani 1 1 d .
N4 n 0.6580(10) 0.6761(7) 0.2220(6) 0.105(3) Uani 1 1 d .
C1 C 0.2805(6) 0.6822(5) 0.3255(3) 0.0387(12) Uani 1 1 d .
C2 C 0.4127(7) 0.7854(6) 0.3812(4) 0.0524(15) Uani 1 1 d .
H2 H 0.4597 0.7653 0.4269 0.063 Uiso 1 1 calc R
C3 C 0.4742(8) 0.9131(6) 0.3708(5) 0.0616(19) Uani 1 1 d .
H3 H 0.5626 0.9783 0.4087 0.074 Uiso 1 1 calc R
C4 C 0.4056(9) 0.9470(7) 0.3037(5) 0.063(2) Uani 1 1 d .
H4 H 0.4466 1.0349 0.2968 0.075 Uiso 1 1 calc R
C5 C 0.2790(8) 0.8508(6) 0.2490(4) 0.0530(16) Uani 1 1 d .
H5 H 0.2344 0.8735 0.2038 0.064 Uiso 1 1 calc R
C6 C 0.2111(7) 0.7169(6) 0.2575(3) 0.0411(13) Uani 1 1 d .
C7 C 0.0788(6) 0.6206(5) 0.1951(3) 0.0367(12) Uani 1 1 d .
C8 C -0.0963(7) 0.5598(6) 0.0809(3) 0.0424(13) Uani 1 1 d .
C9 C -0.1907(8) 0.5554(7) 0.0092(4) 0.0547(16) Uani 1 1 d .
H9 H -0.1851 0.6347 -0.0075 0.066 Uiso 1 1 calc R
C10 C -0.2923(8) 0.4291(8) -0.0357(4) 0.0563(17) Uani 1 1 d .
H10 H -0.3594 0.4216 -0.0844 0.068 Uiso 1 1 calc R
C11 C -0.2991(7) 0.3120(7) -0.0115(4) 0.0532(16) Uani 1 1 d .
H11 H -0.3683 0.2268 -0.0450 0.064 Uiso 1 1 calc R
C12 C -0.2060(6) 0.3168(6) 0.0614(3) 0.0423(13) Uani 1 1 d .
H12 H -0.2117 0.2373 0.0779 0.051 Uiso 1 1 calc R
C13 C -0.1054(6) 0.4440(6) 0.1077(3) 0.0353(11) Uani 1 1 d .
C14 C -0.0888(6) 0.1849(5) 0.2050(3) 0.0289(10) Uani 1 1 d .
C15 C -0.2490(6) 0.1209(6) 0.2060(3) 0.0384(12) Uani 1 1 d .
H15 H -0.3009 0.1693 0.2397 0.046 Uiso 1 1 calc R
C16 C -0.3316(7) -0.0129(6) 0.1577(3) 0.0460(14) Uani 1 1 d .
H16 H -0.4376 -0.0536 0.1601 0.055 Uiso 1 1 calc R
C17 C -0.2595(7) -0.0862(6) 0.1063(4) 0.0474(14) Uani 1 1 d .
H17 H -0.3178 -0.1750 0.0728 0.057 Uiso 1 1 calc R
C18 C -0.1019(7) -0.0296(6) 0.1040(3) 0.0433(13) Uani 1 1 d .
H18 H -0.0519 -0.0807 0.0706 0.052 Uiso 1 1 calc R
C19 C -0.0171(6) 0.1054(5) 0.1522(3) 0.0329(11) Uani 1 1 d .
C20 C 0.1491(6) 0.1754(5) 0.1517(3) 0.0316(11) Uani 1 1 d .
C21 C 0.2466(7) 0.1199(6) 0.1072(3) 0.0423(13) Uani 1 1 d .
H21 H 0.2078 0.0276 0.0757 0.051 Uiso 1 1 calc R
C22 C 0.3989(7) 0.1981(7) 0.1088(4) 0.0513(15) Uani 1 1 d .
H22 H 0.4653 0.1596 0.0802 0.062 Uiso 1 1 calc R
C23 C 0.4519(7) 0.3360(7) 0.1540(4) 0.0495(15) Uani 1 1 d .
H23 H 0.5535 0.3930 0.1546 0.059 Uiso 1 1 calc R
C24 C 0.3530(6) 0.3878(6) 0.1980(3) 0.0411(13) Uani 1 1 d .
H24 H 0.3895 0.4808 0.2281 0.049 Uiso 1 1 calc R
C25 C 0.1071(6) 0.2845(5) 0.3574(3) 0.0332(11) Uani 1 1 d .
C26 C 0.2258(7) 0.2236(6) 0.3653(4) 0.0464(14) Uani 1 1 d .
H26 H 0.2914 0.2211 0.3267 0.056 Uiso 1 1 calc R
C27 C 0.2468(9) 0.1661(7) 0.4307(4) 0.0574(17) Uani 1 1 d .
H27 H 0.3280 0.1275 0.4360 0.069 Uiso 1 1 calc R
C28 C 0.1481(9) 0.1662(7) 0.4876(4) 0.0627(19) Uani 1 1 d .
H28 H 0.1610 0.1255 0.5302 0.075 Uiso 1 1 calc R
C29 C 0.0318(8) 0.2262(7) 0.4811(4) 0.0544(16) Uani 1 1 d .
H29 H -0.0334 0.2277 0.5198 0.065 Uiso 1 1 calc R
C30 C 0.0101(6) 0.2855(5) 0.4162(3) 0.0381(12) Uani 1 1 d .
C31 C -0.1068(6) 0.3565(6) 0.4067(3) 0.0404(13) Uani 1 1 d .
C32 C -0.2164(7) 0.3719(7) 0.4569(4) 0.0539(16) Uani 1 1 d .
H32 H -0.2191 0.3352 0.5019 0.065 Uiso 1 1 calc R
C33 C -0.3188(8) 0.4401(8) 0.4405(4) 0.0631(19) Uani 1 1 d .
H33 H -0.3910 0.4511 0.4745 0.076 Uiso 1 1 calc R
C34 C -0.3164(8) 0.4932(7) 0.3736(4) 0.0590(18) Uani 1 1 d .
H34 H -0.3879 0.5386 0.3611 0.071 Uiso 1 1 calc R
C35 C -0.2055(7) 0.4775(6) 0.3254(4) 0.0465(14) Uani 1 1 d .
H35 H -0.2022 0.5146 0.2806 0.056 Uiso 1 1 calc R
C36 C 0.8977(10) 0.8892(8) 0.3007(5) 0.074(2) Uani 1 1 d .
H36A H 0.9674 0.8636 0.3374 0.111 Uiso 1 1 calc R
H36B H 0.8627 0.9598 0.3322 0.111 Uiso 1 1 calc R
H36C H 0.9540 0.9238 0.2613 0.111 Uiso 1 1 calc R
C37 C 0.7608(10) 0.7694(8) 0.2575(5) 0.066(2) Uani 1 1 d .

loop_
_atom_site_aniso_label
_atom_site_aniso_U_11
_atom_site_aniso_U_22
_atom_site_aniso_U_33
_atom_site_aniso_U_23
_atom_site_aniso_U_13
_atom_site_aniso_U_12
Ir 0.02842(12) 0.02773(12) 0.02130(11) 0.00509(7) 0.00458(7) 0.00227(7)
O1 0.050(2) 0.037(2) 0.0274(19) 0.0027(16) 0.0002(17) -0.0046(17)
O2 0.058(3) 0.044(2) 0.043(2) 0.0213(19) 0.013(2) 0.018(2)
N1 0.030(2) 0.043(3) 0.032(2) 0.015(2) 0.0090(18) 0.011(2)
N2 0.025(2) 0.034(2) 0.021(2) 0.0058(17) 0.0023(16) -0.0011(17)
N3 0.033(2) 0.032(2) 0.023(2) -0.0021(18) 0.0014(17) 0.0042(19)
N4 0.105(6) 0.049(4) 0.154(8) 0.041(5) 0.026(6) 0.007(4)
C1 0.039(3) 0.031(3) 0.038(3) 0.003(2) 0.015(2) 0.003(2)
C2 0.049(4) 0.042(3) 0.049(4) 0.000(3) 0.007(3) 0.002(3)
C3 0.053(4) 0.037(3) 0.066(5) -0.008(3) 0.015(3) -0.011(3)
C4 0.074(5) 0.034(3) 0.072(5) 0.011(3) 0.033(4) 0.001(3)
C5 0.062(4) 0.038(3) 0.053(4) 0.012(3) 0.017(3) 0.007(3)
C6 0.046(3) 0.034(3) 0.039(3) 0.007(2) 0.016(3) 0.006(2)
C7 0.040(3) 0.037(3) 0.035(3) 0.012(2) 0.014(2) 0.012(2)
C8 0.042(3) 0.053(4) 0.034(3) 0.013(3) 0.010(2) 0.016(3)
C9 0.065(4) 0.071(5) 0.042(3) 0.027(3) 0.010(3) 0.034(4)
C10 0.054(4) 0.086(5) 0.034(3) 0.024(3) 0.003(3) 0.027(4)
C11 0.039(3) 0.072(4) 0.035(3) 0.010(3) -0.002(3) 0.005(3)
C12 0.034(3) 0.053(3) 0.038(3) 0.017(3) 0.007(2) 0.008(3)
C13 0.034(3) 0.047(3) 0.030(3) 0.015(2) 0.012(2) 0.013(2)
C14 0.029(2) 0.029(2) 0.020(2) 0.0032(19) 0.0035(19) 0.000(2)
C15 0.033(3) 0.042(3) 0.035(3) 0.008(2) 0.009(2) 0.003(2)
C16 0.036(3) 0.047(3) 0.035(3) 0.006(3) 0.002(2) -0.010(3)
C17 0.050(4) 0.035(3) 0.038(3) 0.003(3) 0.002(3) -0.006(3)
C18 0.053(4) 0.036(3) 0.031(3) 0.002(2) 0.011(3) 0.005(3)
C19 0.034(3) 0.037(3) 0.024(2) 0.008(2) 0.006(2) 0.007(2)
C20 0.035(3) 0.041(3) 0.017(2) 0.007(2) 0.0044(19) 0.010(2)
C21 0.045(3) 0.043(3) 0.038(3) 0.005(3) 0.013(3) 0.015(3)
C22 0.041(3) 0.066(4) 0.047(4) 0.011(3) 0.016(3) 0.019(3)
C23 0.031(3) 0.066(4) 0.043(3) 0.011(3) 0.012(3) 0.006(3)
C24 0.035(3) 0.044(3) 0.037(3) 0.011(3) 0.008(2) 0.002(2)
C25 0.029(3) 0.037(3) 0.027(3) 0.011(2) -0.001(2) 0.002(2)
C26 0.054(4) 0.047(3) 0.036(3) 0.009(3) 0.009(3) 0.016(3)
C27 0.074(5) 0.061(4) 0.043(4) 0.018(3) 0.004(3) 0.033(4)
C28 0.087(5) 0.067(4) 0.039(4) 0.029(3) 0.009(3) 0.022(4)
C29 0.073(4) 0.062(4) 0.034(3) 0.022(3) 0.022(3) 0.020(4)
C30 0.042(3) 0.038(3) 0.027(3) 0.007(2) 0.006(2) 0.004(2)
C31 0.040(3) 0.043(3) 0.029(3) 0.003(2) 0.008(2) 0.004(2)
C32 0.052(4) 0.068(4) 0.038(3) 0.011(3) 0.021(3) 0.013(3)
C33 0.054(4) 0.080(5) 0.050(4) 0.001(4) 0.023(3) 0.021(4)
C34 0.052(4) 0.072(5) 0.054(4) 0.004(4) 0.016(3) 0.031(4)
C35 0.047(3) 0.045(3) 0.042(3) 0.001(3) 0.010(3) 0.016(3)
C36 0.089(6) 0.079(5) 0.058(5) 0.029(4) 0.015(4) 0.024(5)
C37 0.087(6) 0.048(4) 0.074(5) 0.030(4) 0.033(5) 0.023(4)

loop_
_atom_type_symbol
_atom_type_description
_atom_type_scat_dispersion_real
_atom_type_scat_dispersion_imag
_atom_type_scat_source
C C 0.0033 0.0016 'International Tables Vol C Tables 4.2.6.8 and 6.1.1.4'
H H 0.0000 0.0000 'International Tables Vol C Tables 4.2.6.8 and 6.1.1.4'
N N 0.0061 0.0033 'International Tables Vol C Tables 4.2.6.8 and 6.1.1.4'
O O 0.0106 0.0060 'International Tables Vol C Tables 4.2.6.8 and 6.1.1.4'
Ir Ir -1.4442 7.9887 'International Tables Vol C Tables 4.2.6.8 and 6.1.1.4'

loop_
_geom_angle_atom_site_label_1
_geom_angle_atom_site_label_2
_geom_angle_atom_site_label_3
_geom_angle
C14 Ir C25 86.0(2)
C14 Ir N2 80.57(17)
C25 Ir N2 94.55(18)
C14 Ir N3 93.67(17)
C25 Ir N3 80.38(19)
N2 Ir N3 172.63(15)
C14 Ir O1 172.92(17)
C25 Ir O1 89.32(18)
N2 Ir O1 94.53(15)
N3 Ir O1 90.77(15)
C14 Ir N1 98.98(18)
C25 Ir N1 174.38(18)
N2 Ir N1 88.88(15)
N3 Ir N1 96.60(16)
O1 Ir N1 85.97(16)
C1 O1 Ir 130.2(4)
C8 O2 C7 105.2(4)
C7 N1 C13 105.6(4)
C7 N1 Ir 124.2(4)
C13 N1 Ir 130.2(3)
C24 N2 C20 118.5(4)
C24 N2 Ir 125.6(4)
C20 N2 Ir 115.9(3)
C35 N3 C31 118.9(5)
C35 N3 Ir 125.3(4)
C31 N3 Ir 115.7(3)
O1 C1 C2 117.0(5)
O1 C1 C6 125.8(5)
C2 C1 C6 117.2(5)
C3 C2 C1 122.4(7)
C3 C2 H2 118.8
C1 C2 H2 118.8
C2 C3 C4 120.3(7)
C2 C3 H3 119.9
C4 C3 H3 119.9
C5 C4 C3 119.0(6)
C5 C4 H4 120.5
C3 C4 H4 120.5
C4 C5 C6 122.6(7)
C4 C5 H5 118.7
C6 C5 H5 118.7
C1 C6 C5 118.5(6)
C1 C6 C7 122.9(5)
C5 C6 C7 118.5(6)
N1 C7 O2 113.2(5)
N1 C7 C6 130.4(5)
O2 C7 C6 116.3(5)
O2 C8 C9 128.1(6)
O2 C8 C13 109.1(5)
C9 C8 C13 122.7(6)
C10 C9 C8 116.3(6)
C10 C9 H9 121.9
C8 C9 H9 121.9
C9 C10 C11 121.8(6)
C9 C10 H10 119.1
C11 C10 H10 119.1
C10 C11 C12 121.9(6)
C10 C11 H11 119.1
C12 C11 H11 119.1
C13 C12 C11 116.6(6)
C13 C12 H12 121.7
C11 C12 H12 121.7
C12 C13 C8 120.6(5)
C12 C13 N1 132.5(5)
C8 C13 N1 106.8(5)
C15 C14 C19 116.4(4)
C15 C14 Ir 129.1(4)
C19 C14 Ir 114.5(3)
C16 C15 C14 121.2(5)
C16 C15 H15 119.4
C14 C15 H15 119.4
C17 C16 C15 120.9(5)
C17 C16 H16 119.6
C15 C16 H16 119.6
C16 C17 C18 120.3(5)
C16 C17 H17 119.8
C18 C17 H17 119.8
C17 C18 C19 119.4(5)
C17 C18 H18 120.3
C19 C18 H18 120.3
C18 C19 C14 121.7(5)
C18 C19 C20 123.1(5)
C14 C19 C20 115.2(4)
N2 C20 C21 120.0(5)
N2 C20 C19 113.4(4)
C21 C20 C19 126.5(5)
C22 C21 C20 121.2(5)
C22 C21 H21 119.4
C20 C21 H21 119.4
C21 C22 C23 118.2(5)
C21 C22 H22 120.9
C23 C22 H22 120.9
C24 C23 C22 119.3(5)
C24 C23 H23 120.4
C22 C23 H23 120.4
N2 C24 C23 122.7(5)
N2 C24 H24 118.6
C23 C24 H24 118.6
C26 C25 C30 118.2(5)
C26 C25 Ir 127.1(4)
C30 C25 Ir 114.7(4)
C25 C26 C27 120.4(5)
C25 C26 H26 119.8
C27 C26 H26 119.8
C28 C27 C26 120.6(6)
C28 C27 H27 119.7
C26 C27 H27 119.7
C29 C28 C27 119.7(6)
C29 C28 H28 120.2
C27 C28 H28 120.2
C28 C29 C30 120.4(6)
C28 C29 H29 119.8
C30 C29 H29 119.8
C25 C30 C29 120.7(5)
C25 C30 C31 115.5(5)
C29 C30 C31 123.8(5)
N3 C31 C32 119.9(5)
N3 C31 C30 113.6(4)
C32 C31 C30 126.5(5)
C33 C32 C31 120.2(6)
C33 C32 H32 119.9
C31 C32 H32 119.9
C32 C33 C34 120.2(6)
C32 C33 H33 119.9
C34 C33 H33 119.9
C33 C34 C35 118.4(6)
C33 C34 H34 120.8
C35 C34 H34 120.8
N3 C35 C34 122.5(6)
N3 C35 H35 118.8
C34 C35 H35 118.8
C37 C36 H36A 109.5
C37 C36 H36B 109.5
H36A C36 H36B 109.5
C37 C36 H36C 109.5
H36A C36 H36C 109.5
H36B C36 H36C 109.5
N4 C37 C36 177.6(9)

loop_
_geom_bond_atom_site_label_1
_geom_bond_atom_site_label_2
_geom_bond_distance
Ir C14 1.990(5)
Ir C25 2.000(5)
Ir N2 2.034(4)
Ir N3 2.038(4)
Ir O1 2.126(4)
Ir N1 2.178(4)
O1 C1 1.305(6)
O2 C8 1.361(7)
O2 C7 1.368(6)
N1 C7 1.306(7)
N1 C13 1.418(7)
N2 C24 1.341(6)
N2 C20 1.365(6)
N3 C35 1.339(7)
N3 C31 1.368(7)
N4 C37 1.113(10)
C1 C2 1.406(8)
C1 C6 1.410(8)
C2 C3 1.357(9)
C2 H2 0.9300
C3 C4 1.390(10)
C3 H3 0.9300
C4 C5 1.345(9)
C4 H4 0.9300
C5 C6 1.410(8)
C5 H5 0.9300
C6 C7 1.431(8)
C8 C9 1.373(8)
C8 C13 1.376(8)
C9 C10 1.353(9)
C9 H9 0.9300
C10 C11 1.371(9)
C10 H10 0.9300
C11 C12 1.381(8)
C11 H11 0.9300
C12 C13 1.364(8)
C12 H12 0.9300
C14 C15 1.397(7)
C14 C19 1.417(7)
C15 C16 1.382(7)
C15 H15 0.9300
C16 C17 1.369(8)
C16 H16 0.9300
C17 C18 1.370(8)
C17 H17 0.9300
C18 C19 1.395(7)
C18 H18 0.9300
C19 C20 1.456(7)
C20 C21 1.383(7)
C21 C22 1.365(8)
C21 H21 0.9300
C22 C23 1.382(9)
C22 H22 0.9300
C23 C24 1.370(8)
C23 H23 0.9300
C24 H24 0.9300
C25 C26 1.392(8)
C25 C30 1.398(7)
C26 C27 1.396(8)
C26 H26 0.9300
C27 C28 1.384(9)
C27 H27 0.9300
C28 C29 1.364(9)
C28 H28 0.9300
C29 C30 1.401(7)
C29 H29 0.9300
C30 C31 1.459(8)
C31 C32 1.391(7)
C32 C33 1.351(9)
C32 H32 0.9300
C33 C34 1.373(9)
C33 H33 0.9300
C34 C35 1.379(8)
C34 H34 0.9300
C35 H35 0.9300
C36 C37 1.443(11)
C36 H36A 0.9600
C36 H36B 0.9600
C36 H36C 0.9600

loop_
_geom_torsion_atom_site_label_1
_geom_torsion_atom_site_label_2
_geom_torsion_atom_site_label_3
_geom_torsion_atom_site_label_4
_geom_torsion
C14 Ir O1 C1 131.2(12)
C25 Ir O1 C1 179.6(5)
N2 Ir O1 C1 85.1(4)
N3 Ir O1 C1 -100.0(4)
N1 Ir O1 C1 -3.4(4)
C14 Ir N1 C7 -177.4(4)
C25 Ir N1 C7 30.6(19)
N2 Ir N1 C7 -97.1(4)
N3 Ir N1 C7 87.8(4)
O1 Ir N1 C7 -2.5(4)
C14 Ir N1 C13 5.0(4)
C25 Ir N1 C13 -146.9(16)
N2 Ir N1 C13 85.3(4)
N3 Ir N1 C13 -89.8(4)
O1 Ir N1 C13 179.9(4)
C14 Ir N2 C24 175.2(4)
C25 Ir N2 C24 -99.6(4)
N3 Ir N2 C24 -145.9(11)
O1 Ir N2 C24 -10.0(4)
N1 Ir N2 C24 75.9(4)
C14 Ir N2 C20 -6.3(3)
C25 Ir N2 C20 78.9(4)
N3 Ir N2 C20 32.7(13)
O1 Ir N2 C20 168.6(3)
N1 Ir N2 C20 -105.5(3)
C14 Ir N3 C35 -94.5(5)
C25 Ir N3 C35 -179.8(5)
N2 Ir N3 C35 -132.9(11)
O1 Ir N3 C35 91.0(4)
N1 Ir N3 C35 5.0(5)
C14 Ir N3 C31 82.0(4)
C25 Ir N3 C31 -3.3(4)
N2 Ir N3 C31 43.6(13)
O1 Ir N3 C31 -92.5(4)
N1 Ir N3 C31 -178.5(4)
Ir O1 C1 C2 -173.8(4)
Ir O1 C1 C6 5.5(8)
O1 C1 C2 C3 178.6(5)
C6 C1 C2 C3 -0.8(8)
C1 C2 C3 C4 0.8(10)
C2 C3 C4 C5 -0.8(10)
C3 C4 C5 C6 0.9(10)
O1 C1 C6 C5 -178.4(5)
C2 C1 C6 C5 0.8(8)
O1 C1 C6 C7 -0.9(8)
C2 C1 C6 C7 178.3(5)
C4 C5 C6 C1 -0.9(9)
C4 C5 C6 C7 -178.6(6)
C13 N1 C7 O2 2.7(6)
Ir N1 C7 O2 -175.4(3)
C13 N1 C7 C6 -174.5(5)
Ir N1 C7 C6 7.4(8)
C8 O2 C7 N1 -1.8(6)
C8 O2 C7 C6 175.9(4)
C1 C6 C7 N1 -6.2(9)
C5 C6 C7 N1 171.3(5)
C1 C6 C7 O2 176.7(5)
C5 C6 C7 O2 -5.8(7)
C7 O2 C8 C9 -179.0(6)
C7 O2 C8 C13 0.1(5)
O2 C8 C9 C10 177.4(5)
C13 C8 C9 C10 -1.6(9)
C8 C9 C10 C11 -0.8(9)
C9 C10 C11 C12 2.0(10)
C10 C11 C12 C13 -0.7(9)
C11 C12 C13 C8 -1.6(8)
C11 C12 C13 N1 -178.7(5)
O2 C8 C13 C12 -176.3(5)
C9 C8 C13 C12 2.8(8)
O2 C8 C13 N1 1.5(6)
C9 C8 C13 N1 -179.4(5)
C7 N1 C13 C12 174.9(5)
Ir N1 C13 C12 -7.2(8)
C7 N1 C13 C8 -2.5(5)
Ir N1 C13 C8 175.4(3)
C25 Ir C14 C15 87.7(5)
N2 Ir C14 C15 -177.0(5)
N3 Ir C14 C15 7.7(5)
O1 Ir C14 C15 136.4(11)
N1 Ir C14 C15 -89.6(5)
C25 Ir C14 C19 -91.1(4)
N2 Ir C14 C19 4.2(4)
N3 Ir C14 C19 -171.2(4)
O1 Ir C14 C19 -42.5(14)
N1 Ir C14 C19 91.5(4)
C19 C14 C15 C16 0.1(8)
Ir C14 C15 C16 -178.8(4)
C14 C15 C16 C17 -1.1(9)
C15 C16 C17 C18 2.2(9)
C16 C17 C18 C19 -2.3(9)
C17 C18 C19 C14 1.4(8)
C17 C18 C19 C20 -178.0(5)
C15 C14 C19 C18 -0.2(7)
Ir C14 C19 C18 178.8(4)
C15 C14 C19 C20 179.2(4)
Ir C14 C19 C20 -1.8(6)
C24 N2 C20 C21 4.0(7)
Ir N2 C20 C21 -174.7(4)
C24 N2 C20 C19 -174.4(4)
Ir N2 C20 C19 6.9(5)
C18 C19 C20 N2 176.1(5)
C14 C19 C20 N2 -3.3(6)
C18 C19 C20 C21 -2.2(8)
C14 C19 C20 C21 178.4(5)
N2 C20 C21 C22 -1.3(8)
C19 C20 C21 C22 176.9(5)
C20 C21 C22 C23 -2.0(9)
C21 C22 C23 C24 2.5(9)
C20 N2 C24 C23 -3.5(8)
Ir N2 C24 C23 175.0(4)
C22 C23 C24 N2 0.2(9)
C14 Ir C25 C26 88.7(5)
N2 Ir C25 C26 8.5(5)
N3 Ir C25 C26 -176.8(5)
O1 Ir C25 C26 -85.9(5)
N1 Ir C25 C26 -119.0(17)
C14 Ir C25 C30 -91.1(4)
N2 Ir C25 C30 -171.3(4)
N3 Ir C25 C30 3.3(4)
O1 Ir C25 C30 94.2(4)
N1 Ir C25 C30 61.1(19)
C30 C25 C26 C27 -0.4(8)
Ir C25 C26 C27 179.7(5)
C25 C26 C27 C28 1.4(10)
C26 C27 C28 C29 -1.7(11)
C27 C28 C29 C30 1.1(11)
C26 C25 C30 C29 -0.2(8)
Ir C25 C30 C29 179.7(4)
C26 C25 C30 C31 177.2(5)
Ir C25 C30 C31 -2.9(6)
C28 C29 C30 C25 -0.1(9)
C28 C29 C30 C31 -177.4(6)
C35 N3 C31 C32 -0.6(8)
Ir N3 C31 C32 -177.3(4)
C35 N3 C31 C30 179.4(5)
Ir N3 C31 C30 2.6(6)
C25 C30 C31 N3 0.1(7)
C29 C30 C31 N3 177.5(5)
C25 C30 C31 C32 -179.9(5)
C29 C30 C31 C32 -2.6(9)
N3 C31 C32 C33 0.2(9)
C30 C31 C32 C33 -179.7(6)
C31 C32 C33 C34 0.7(10)
C32 C33 C34 C35 -1.3(11)
C31 N3 C35 C34 -0.1(8)
Ir N3 C35 C34 176.3(5)
C33 C34 C35 N3 1.0(10)
